data_4108997
loop_
_publ_author_name
'Andre J. B. Lapierre'
'Steven J. Geib'
'Dennis P. Curran'

_publ_contact_author_address
;Department of Chemistry
University of Pittsburgh
Pittsburgh, PA 1526
USA
;
_publ_contact_author_email curran@pitt.edu
_publ_contact_author_name 'Dennis P. Curran'
_publ_contact_author_phone 412-624-8240
_publ_section_title
;
 Low-Temperature Heck Reactions of Axially Chiral o-Iodoacrylanilides
 Occur with Chirality Transfer: Implications for Catalytic Asymmetric Heck
 Reactions
;
_journal_name_full 'Journal of the American Chemical Society'
_journal_page_first 494
_journal_page_last 495
_journal_paper_doi 10.1021/ja067790i
_journal_volume 129
_journal_year 2007
_chemical_formula_moiety 'C13 H15 Br I N O'
_chemical_formula_sum 'C13 H15 Br I N O'
_chemical_formula_weight 408.07
_space_group_IT_number 19
_symmetry_cell_setting orthorhombic
_symmetry_Int_Tables_number 19
_symmetry_space_group_name_Hall 'P 2ac 2ab'
_symmetry_space_group_name_H-M 'P 21 21 21'
_atom_sites_solution_hydrogens geom
_atom_sites_solution_primary direct
_atom_sites_solution_secondary difmap
_audit_creation_method SHELXL-97
_cell_angle_alpha 90.00
_cell_angle_beta 90.00
_cell_angle_gamma 90.00
_cell_formula_units_Z 4
_cell_length_a 6.5577(7)
_cell_length_b 13.4492(13)
_cell_length_c 16.1147(16)
_cell_measurement_temperature 100(2)
_cell_volume 1421.2(2)
_computing_structure_refinement 'SHELXL-97 (Sheldrick, 1997)'
_computing_structure_solution 'SHELXS-97 (Sheldrick, 1990)'
_diffrn_ambient_temperature 100(2)
_diffrn_measured_fraction_theta_full 0.984
_diffrn_measured_fraction_theta_max 0.984
_diffrn_measurement_device_type 'Bruker Smart Apex CCD'
_diffrn_measurement_method 'omega scans'
_diffrn_radiation_monochromator graphite
_diffrn_radiation_type MoK\a
_diffrn_radiation_wavelength 0.71073
_diffrn_reflns_av_R_equivalents 0.0196
_diffrn_reflns_av_sigmaI/netI 0.0272
_diffrn_reflns_limit_h_max 9
_diffrn_reflns_limit_h_min -9
_diffrn_reflns_limit_k_max 20
_diffrn_reflns_limit_k_min -20
_diffrn_reflns_limit_l_max 24
_diffrn_reflns_limit_l_min -24
_diffrn_reflns_number 18553
_diffrn_reflns_theta_full 32.58
_diffrn_reflns_theta_max 32.58
_diffrn_reflns_theta_min 1.97
_diffrn_source 'fine-focus sealed tube'
_exptl_absorpt_coefficient_mu 5.049
_exptl_absorpt_correction_T_max 0.3650
_exptl_absorpt_correction_T_min 0.2786
_exptl_absorpt_correction_type multi-scan
_exptl_absorpt_process_details 'Bruker SADABS'
_exptl_crystal_colour colorless
_exptl_crystal_density_diffrn 1.907
_exptl_crystal_description block
_exptl_crystal_F_000 784
_exptl_crystal_size_max 0.34
_exptl_crystal_size_mid 0.25
_exptl_crystal_size_min 0.25
_refine_diff_density_max 1.006
_refine_diff_density_min -0.358
_refine_diff_density_rms 0.070
_refine_ls_abs_structure_details 'Flack H D (1983), Acta Cryst. A39, 876-881'
_refine_ls_abs_structure_Flack 0.018(5)
_refine_ls_extinction_method none
_refine_ls_goodness_of_fit_ref 0.858
_refine_ls_hydrogen_treatment constr
_refine_ls_matrix_type full
_refine_ls_number_parameters 159
_refine_ls_number_reflns 5040
_refine_ls_number_restraints 0
_refine_ls_restrained_S_all 0.858
_refine_ls_R_factor_all 0.0156
_refine_ls_R_factor_gt 0.0148
_refine_ls_shift/su_max 0.003
_refine_ls_shift/su_mean 0.000
_refine_ls_structure_factor_coef Fsqd
_refine_ls_weighting_details 'calc w=1/[\s^2^(Fo^2^)+(0.0233P)^2^+0.0000P] where P=(Fo^2^+2Fc^2^)/3'
_refine_ls_weighting_scheme calc
_refine_ls_wR_factor_gt 0.0372
_refine_ls_wR_factor_ref 0.0375
_reflns_number_gt 4880
_reflns_number_total 5040
_reflns_threshold_expression >2sigma(I)
_cod_data_source_file ja067790irom20061031_015154.cif
_cod_data_source_block 4b
_cod_database_code 4108997

loop_
_symmetry_equiv_pos_as_xyz
'x, y, z'
'-x+1/2, -y, z+1/2'
'-x, y+1/2, -z+1/2'
'x+1/2, -y+1/2, -z'

loop_
_atom_site_label
_atom_site_type_symbol
_atom_site_fract_x
_atom_site_fract_y
_atom_site_fract_z
_atom_site_U_iso_or_equiv
_atom_site_adp_type
_atom_site_occupancy
_atom_site_symmetry_multiplicity
_atom_site_calc_flag
_atom_site_refinement_flags
I I 0.442433(14) 0.300357(7) 0.897227(5) 0.01785(3) Uani 1 1 d .
Br Br 0.20611(3) 0.242171(14) 0.554526(10) 0.02619(4) Uani 1 1 d .
O O 0.79644(19) 0.05555(9) 0.97031(7) 0.0210(2) Uani 1 1 d .
N N 0.75299(18) 0.12068(9) 0.84253(8) 0.0156(2) Uani 1 1 d .
C1 C 0.4785(2) 0.22401(10) 0.78459(9) 0.0150(3) Uani 1 1 d .
C2 C 0.3529(2) 0.25135(11) 0.71891(9) 0.0161(3) Uani 1 1 d .
H2A H 0.2498 0.3002 0.7261 0.019 Uiso 1 1 calc R
C3 C 0.3815(2) 0.20562(12) 0.64257(9) 0.0171(2) Uani 1 1 d .
C4 C 0.5346(2) 0.13603(11) 0.63002(9) 0.0174(3) Uani 1 1 d .
H4A H 0.5530 0.1068 0.5769 0.021 Uiso 1 1 calc R
C5 C 0.6615(2) 0.10915(11) 0.69588(9) 0.0160(3) Uani 1 1 d .
C6 C 0.6277(2) 0.15052(11) 0.77485(8) 0.0143(2) Uani 1 1 d .
C7 C 0.6863(2) 0.06656(11) 0.90914(9) 0.0159(3) Uani 1 1 d .
C8 C 0.4776(2) 0.02031(10) 0.90737(9) 0.0157(3) Uani 1 1 d .
C9 C 0.4151(2) -0.03358(11) 0.84221(9) 0.0167(3) Uani 1 1 d .
H9A H 0.5020 -0.0348 0.7950 0.020 Uiso 1 1 calc R
C10 C 0.2210(2) -0.09204(12) 0.83684(11) 0.0221(3) Uani 1 1 d .
H10A H 0.1650 -0.0867 0.7806 0.033 Uiso 1 1 calc R
H10B H 0.1223 -0.0657 0.8768 0.033 Uiso 1 1 calc R
H10C H 0.2489 -0.1620 0.8495 0.033 Uiso 1 1 calc R
C11 C 0.8335(2) 0.03709(12) 0.68174(10) 0.0205(3) Uani 1 1 d .
H11A H 0.8162 0.0048 0.6277 0.031 Uiso 1 1 calc R
H11B H 0.8328 -0.0134 0.7256 0.031 Uiso 1 1 calc R
H11D H 0.9636 0.0729 0.6827 0.031 Uiso 1 1 calc R
C12 C 0.9534(2) 0.16800(12) 0.84920(10) 0.0212(3) Uani 1 1 d .
H12A H 1.0571 0.1172 0.8602 0.032 Uiso 1 1 calc R
H12D H 0.9518 0.2162 0.8948 0.032 Uiso 1 1 calc R
H12B H 0.9853 0.2022 0.7971 0.032 Uiso 1 1 calc R
C13 C 0.3628(3) 0.02968(13) 0.98805(9) 0.0226(3) Uani 1 1 d .
H13D H 0.2167 0.0207 0.9778 0.034 Uiso 1 1 calc R
H13A H 0.3867 0.0957 1.0118 0.034 Uiso 1 1 calc R
H13B H 0.4105 -0.0213 1.0269 0.034 Uiso 1 1 calc R

loop_
_atom_site_aniso_label
_atom_site_aniso_U_11
_atom_site_aniso_U_22
_atom_site_aniso_U_33
_atom_site_aniso_U_23
_atom_site_aniso_U_13
_atom_site_aniso_U_12
I 0.01921(4) 0.01826(4) 0.01607(4) -0.00401(3) 0.00079(3) 0.00033(4)
Br 0.02856(8) 0.03201(9) 0.01799(7) 0.00204(6) -0.00641(6) 0.00615(7)
O 0.0207(5) 0.0250(5) 0.0172(5) 0.0004(4) -0.0052(4) -0.0002(5)
N 0.0118(5) 0.0190(6) 0.0159(5) 0.0011(4) -0.0011(4) -0.0020(4)
C1 0.0159(6) 0.0152(6) 0.0139(6) -0.0011(4) 0.0028(5) -0.0031(5)
C2 0.0161(6) 0.0148(6) 0.0175(6) 0.0010(5) 0.0016(5) -0.0007(5)
C3 0.0181(6) 0.0180(6) 0.0151(6) 0.0032(5) -0.0014(5) -0.0020(5)
C4 0.0199(7) 0.0184(6) 0.0140(6) -0.0011(5) 0.0013(5) -0.0029(6)
C5 0.0151(6) 0.0159(6) 0.0171(6) -0.0001(5) 0.0027(5) -0.0016(5)
C6 0.0142(6) 0.0147(6) 0.0139(6) 0.0009(5) 0.0001(4) -0.0030(5)
C7 0.0148(6) 0.0177(6) 0.0152(6) -0.0025(5) 0.0014(5) 0.0011(5)
C8 0.0150(6) 0.0150(6) 0.0172(6) 0.0029(5) -0.0001(5) 0.0009(5)
C9 0.0143(7) 0.0167(6) 0.0191(6) 0.0023(5) -0.0003(5) -0.0007(5)
C10 0.0182(7) 0.0191(7) 0.0289(8) 0.0011(6) -0.0022(6) -0.0029(6)
C11 0.0182(7) 0.0211(7) 0.0221(7) -0.0033(6) 0.0030(6) 0.0024(5)
C12 0.0142(6) 0.0261(7) 0.0234(7) 0.0012(6) -0.0023(6) -0.0059(6)
C13 0.0220(7) 0.0287(8) 0.0173(7) 0.0013(6) 0.0037(6) -0.0026(6)

loop_
_atom_type_symbol
_atom_type_description
_atom_type_scat_dispersion_real
_atom_type_scat_dispersion_imag
_atom_type_scat_source
C C 0.0033 0.0016 'International Tables Vol C Tables 4.2.6.8 and 6.1.1.4'
H H 0.0000 0.0000 'International Tables Vol C Tables 4.2.6.8 and 6.1.1.4'
N N 0.0061 0.0033 'International Tables Vol C Tables 4.2.6.8 and 6.1.1.4'
O O 0.0106 0.0060 'International Tables Vol C Tables 4.2.6.8 and 6.1.1.4'
Br Br -0.2901 2.4595 'International Tables Vol C Tables 4.2.6.8 and 6.1.1.4'
I I -0.4742 1.8119 'International Tables Vol C Tables 4.2.6.8 and 6.1.1.4'

loop_
_geom_angle_atom_site_label_1
_geom_angle_atom_site_label_2
_geom_angle_atom_site_label_3
_geom_angle
C7 N C6 124.49(12)
C7 N C12 117.42(12)
C6 N C12 116.87(12)
C2 C1 C6 121.04(13)
C2 C1 I 117.51(10)
C6 C1 I 121.42(10)
C3 C2 C1 118.50(13)
C3 C2 H2A 120.7
C1 C2 H2A 120.7
C4 C3 C2 121.72(13)
C4 C3 Br 120.40(11)
C2 C3 Br 117.87(11)
C3 C4 C5 119.69(13)
C3 C4 H4A 120.2
C5 C4 H4A 120.2
C4 C5 C6 119.42(13)
C4 C5 C11 119.90(13)
C6 C5 C11 120.67(13)
C1 C6 C5 119.41(13)
C1 C6 N 121.12(12)
C5 C6 N 119.38(13)
O C7 N 120.28(13)
O C7 C8 119.97(13)
N C7 C8 119.75(12)
C9 C8 C7 121.14(13)
C9 C8 C13 124.62(13)
C7 C8 C13 113.80(12)
C8 C9 C10 126.07(14)
C8 C9 H9A 117.0
C10 C9 H9A 117.0
C9 C10 H10A 109.5
C9 C10 H10B 109.5
H10A C10 H10B 109.5
C9 C10 H10C 109.5
H10A C10 H10C 109.5
H10B C10 H10C 109.5
C5 C11 H11A 109.5
C5 C11 H11B 109.5
H11A C11 H11B 109.5
C5 C11 H11D 109.5
H11A C11 H11D 109.5
H11B C11 H11D 109.5
N C12 H12A 109.5
N C12 H12D 109.5
H12A C12 H12D 109.5
N C12 H12B 109.5
H12A C12 H12B 109.5
H12D C12 H12B 109.5
C8 C13 H13D 109.5
C8 C13 H13A 109.5
H13D C13 H13A 109.5
C8 C13 H13B 109.5
H13D C13 H13B 109.5
H13A C13 H13B 109.5

loop_
_geom_bond_atom_site_label_1
_geom_bond_atom_site_label_2
_geom_bond_distance
I C1 2.0989(14)
Br C3 1.8912(14)
O C7 1.2311(18)
N C7 1.3687(18)
N C6 1.4233(18)
N C12 1.4639(19)
C1 C2 1.391(2)
C1 C6 1.399(2)
C2 C3 1.388(2)
C2 H2A 0.9500
C3 C4 1.387(2)
C4 C5 1.396(2)
C4 H4A 0.9500
C5 C6 1.4065(19)
C5 C11 1.504(2)
C7 C8 1.503(2)
C8 C9 1.340(2)
C8 C13 1.508(2)
C9 C10 1.499(2)
C9 H9A 0.9500
C10 H10A 0.9800
C10 H10B 0.9800
C10 H10C 0.9800
C11 H11A 0.9800
C11 H11B 0.9800
C11 H11D 0.9800
C12 H12A 0.9800
C12 H12D 0.9800
C12 H12B 0.9800
C13 H13D 0.9800
C13 H13A 0.9800
C13 H13B 0.9800

loop_
_cod_related_entry_id
_cod_related_entry_database
_cod_related_entry_code
1 ChemSpider 28564065
